data_4076758
loop_
_publ_author_name
'Asadi, Ashrafolmolouk'
'Avent, Anthony G.'
'Eaborn, Colin'
'Hill, Michael S.'
'Hitchcock, Peter B.'
'Meehan, Margaret M.'
'Smith, J. David'

_publ_section_title
;
 Reactions of a Highly Crowded Triorganotin Iodide with Silver Salts.
 Migration of a Methyl Group from Silicon to Tin within a Cation
;
_journal_issue 11
_journal_name_full Organometallics
_journal_page_first 2183
_journal_paper_doi 10.1021/om011079z
_journal_volume 21
_journal_year 2002
_chemical_compound_source 'synthesis as described'
_chemical_formula_moiety 'C27 H59 F4 Si6 Sn1'
_chemical_formula_structural 'C27 H59 F4 Si6 Sn'
_chemical_formula_sum 'C27 H59 F4 Si6 Sn'
_chemical_formula_weight 746.97
_chemical_name_common
;
[SnF(CH2C6H5){(C(SiMe3)2SiMe2CH2CH2SiMe2C(SiMe3)2}]
;
_space_group_IT_number 2
_symmetry_cell_setting triclinic
_symmetry_Int_Tables_number 2
_symmetry_space_group_name_Hall '-P 1'
_symmetry_space_group_name_H-M 'P -1'
_atom_sites_solution_hydrogens geom
_atom_sites_solution_primary direct
_atom_sites_solution_secondary difmap
_audit_conform_dict_location ftp://ftp.iucr.org/cifdics/cif_core.dic
_audit_conform_dict_name cif_core.dic
_audit_conform_dict_version 2.1
_audit_creation_date 2000-09-18T16:14:06-00:00
_audit_creation_method 'WinGX routine CIF_UPDATE'
_cell_angle_alpha 91.816(2)
_cell_angle_beta 94.810(3)
_cell_angle_gamma 94.102(2)
_cell_formula_units_Z 4
_cell_length_a 9.3336(3)
_cell_length_b 19.3177(9)
_cell_length_c 20.2094(9)
_cell_measurement_reflns_used 12834
_cell_measurement_temperature 173(2)
_cell_measurement_theta_max 25.028
_cell_measurement_theta_min 3.705
_cell_measurement_wavelength 0.71073
_cell_volume 3619.1(3)
_computing_cell_refinement 'HKL Scalepack (Otwinowski & Minor 1997)'
_computing_data_reduction 'HKL Denzo and Scalepack (Otwinowski & Minor 1997)'
_computing_molecular_graphics 'Ortep-3 for Windows (Farrugia, 1997)'
_computing_publication_material 'WinGX publication routines (Farrugia, 1999)'
_computing_structure_refinement 'SHELXL-97 (Sheldrick, 1997)'
_computing_structure_solution 'SHELXS-97 (Sheldrick, 1997)'
_diffrn_ambient_temperature 173(2)
_diffrn_measured_fraction_theta_full 0.99
_diffrn_measured_fraction_theta_max 0.99
_diffrn_measurement_device KappaCCD
_diffrn_measurement_method CCD
_diffrn_radiation_monochromator graphite
_diffrn_radiation_probe x-ray
_diffrn_radiation_type MoK\a
_diffrn_radiation_wavelength 0.71073
_diffrn_reflns_av_R_equivalents 0.0659
_diffrn_reflns_av_unetI/netI 0.0988
_diffrn_reflns_limit_h_max 11
_diffrn_reflns_limit_h_min -10
_diffrn_reflns_limit_k_max 21
_diffrn_reflns_limit_k_min -22
_diffrn_reflns_limit_l_max 24
_diffrn_reflns_limit_l_min -22
_diffrn_reflns_number 25413
_diffrn_reflns_theta_full 25.06
_diffrn_reflns_theta_max 25.06
_diffrn_reflns_theta_min 3.72
_exptl_absorpt_coefficient_mu 0.942
_exptl_absorpt_correction_T_max 0.965
_exptl_absorpt_correction_T_min 0.913
_exptl_absorpt_correction_type multi-scan
_exptl_absorpt_process_details
;
        [c.f. r.h. blessing, acta cryst. (1995), a51, 33-38]
;
_exptl_crystal_colour colourless
_exptl_crystal_density_diffrn 1.371
_exptl_crystal_density_method 'not measured'
_exptl_crystal_description needle
_exptl_crystal_F_000 1564
_exptl_crystal_size_max 0.1
_exptl_crystal_size_mid 0.05
_exptl_crystal_size_min 0.05
_refine_diff_density_max 0.63
_refine_diff_density_min -0.797
_refine_diff_density_rms 0.112
_refine_ls_extinction_method none
_refine_ls_goodness_of_fit_ref 1.022
_refine_ls_hydrogen_treatment riding
_refine_ls_matrix_type full
_refine_ls_number_parameters 644
_refine_ls_number_reflns 12716
_refine_ls_number_restraints 0
_refine_ls_restrained_S_all 1.022
_refine_ls_R_factor_all 0.0853
_refine_ls_R_factor_gt 0.0503
_refine_ls_shift/su_max 0.001
_refine_ls_shift/su_mean 0
_refine_ls_structure_factor_coef Fsqd
_refine_ls_weighting_details 'calc w=1/[\s^2^(Fo^2^)+(0.0223P)^2^+3.9418P] where P=(Fo^2^+2Fc^2^)/3'
_refine_ls_weighting_scheme calc
_refine_ls_wR_factor_gt 0.096
_refine_ls_wR_factor_ref 0.1087
_reflns_number_gt 9023
_reflns_number_total 12716
_reflns_threshold_expression >2sigma(I)
_cod_data_source_file om011079z.cif
_cod_data_source_block jds-3a
_cod_original_sg_symbol_H-M P-1
_cod_database_code 4076758

loop_
_symmetry_equiv_pos_as_xyz
'x, y, z'
'-x, -y, -z'

loop_
_atom_site_label
_atom_site_type_symbol
_atom_site_fract_x
_atom_site_fract_y
_atom_site_fract_z
_atom_site_U_iso_or_equiv
_atom_site_adp_type
_atom_site_occupancy
_atom_site_symmetry_multiplicity
_atom_site_calc_flag
_atom_site_refinement_flags
_atom_site_disorder_assembly
_atom_site_disorder_group
Sn Sn 0.95011(3) 0.758100(18) -0.302221(17) 0.02213(10) Uani 1 1 d . A 1
Si1 Si 1.03117(14) 0.66414(8) -0.16447(7) 0.0258(3) Uani 1 1 d . A 1
Si2 Si 1.06874(15) 0.82551(8) -0.14592(8) 0.0293(4) Uani 1 1 d . A 1
Si3 Si 0.75876(14) 0.74896(8) -0.17074(7) 0.0270(3) Uani 1 1 d . A 1
Si4 Si 1.02519(15) 0.60238(8) -0.36781(8) 0.0294(4) Uani 1 1 d . A 1
Si5 Si 1.24494(15) 0.73165(8) -0.38547(8) 0.0306(4) Uani 1 1 d . A 1
Si6 Si 0.94387(15) 0.71821(8) -0.46655(7) 0.0280(4) Uani 1 1 d . A 1
F F 0.7502(3) 0.72056(16) -0.32133(14) 0.0347(8) Uani 1 1 d . A 1
C1 C 0.9572(5) 0.7486(3) -0.1925(2) 0.0227(11) Uani 1 1 d . A 1
C2 C 1.0465(5) 0.7004(3) -0.3818(2) 0.0212(11) Uani 1 1 d . A 1
C3 C 1.2337(5) 0.6686(3) -0.1501(3) 0.0366(14) Uani 1 1 d . A 1
H3A H 1.2668 0.7068 -0.1182 0.055 Uiso 1 1 calc R A 1
H3B H 1.2759 0.6766 -0.1923 0.055 Uiso 1 1 calc R A 1
H3C H 1.2636 0.6247 -0.1325 0.055 Uiso 1 1 calc R A 1
C4 C 0.9721(6) 0.6338(3) -0.0829(3) 0.0385(15) Uani 1 1 d . A 1
H4A H 0.9997 0.67 -0.0482 0.058 Uiso 1 1 calc R A 1
H4B H 1.0185 0.5914 -0.0712 0.058 Uiso 1 1 calc R A 1
H4C H 0.8671 0.6242 -0.0867 0.058 Uiso 1 1 calc R A 1
C5 C 1.2413(6) 0.8469(3) -0.1849(3) 0.0426(16) Uani 1 1 d . A 1
H5A H 1.2196 0.8558 -0.232 0.064 Uiso 1 1 calc R A 1
H5B H 1.3022 0.8077 -0.1807 0.064 Uiso 1 1 calc R A 1
H5C H 1.2922 0.8883 -0.1623 0.064 Uiso 1 1 calc R A 1
C6 C 1.1211(6) 0.8098(3) -0.0564(3) 0.0448(16) Uani 1 1 d . A 1
H6A H 1.0341 0.7988 -0.0336 0.067 Uiso 1 1 calc R A 1
H6B H 1.1737 0.8516 -0.0354 0.067 Uiso 1 1 calc R A 1
H6C H 1.1828 0.7709 -0.0534 0.067 Uiso 1 1 calc R A 1
C7 C 0.9803(6) 0.9093(3) -0.1413(3) 0.0413(15) Uani 1 1 d . A 1
H7A H 0.9485 0.9226 -0.1863 0.062 Uiso 1 1 calc R A 1
H7B H 1.0492 0.9456 -0.1201 0.062 Uiso 1 1 calc R A 1
H7C H 0.8967 0.9035 -0.1151 0.062 Uiso 1 1 calc R A 1
C8 C 0.6527(5) 0.6640(3) -0.1902(3) 0.0325(13) Uani 1 1 d . A 1
H8A H 0.6542 0.6516 -0.2376 0.049 Uiso 1 1 calc R A 1
H8B H 0.5528 0.6679 -0.1798 0.049 Uiso 1 1 calc R A 1
H8C H 0.6953 0.628 -0.1636 0.049 Uiso 1 1 calc R A 1
C9 C 0.6528(5) 0.8186(3) -0.2105(3) 0.0391(15) Uani 1 1 d . A 1
H9A H 0.7057 0.864 -0.2011 0.059 Uiso 1 1 calc R A 1
H9B H 0.5586 0.8187 -0.1924 0.059 Uiso 1 1 calc R A 1
H9C H 0.639 0.8094 -0.2587 0.059 Uiso 1 1 calc R A 1
C10 C 0.7475(6) 0.7675(3) -0.0796(3) 0.0431(16) Uani 1 1 d . A 1
H10A H 0.8014 0.8118 -0.0664 0.065 Uiso 1 1 calc R A 1
H10B H 0.7889 0.7302 -0.0542 0.065 Uiso 1 1 calc R A 1
H10C H 0.6463 0.7701 -0.0708 0.065 Uiso 1 1 calc R A 1
C11 C 0.9734(5) 0.5908(3) -0.2259(3) 0.0297(13) Uani 1 1 d . A 1
H11A H 0.9597 0.5479 -0.2009 0.036 Uiso 1 1 calc R A 1
H11B H 0.878 0.5999 -0.2478 0.036 Uiso 1 1 calc R A 1
C12 C 1.0738(6) 0.5758(3) -0.2812(3) 0.0331(13) Uani 1 1 d . A 1
H12A H 1.0838 0.5251 -0.2832 0.04 Uiso 1 1 calc R A 1
H12B H 1.1704 0.5984 -0.2667 0.04 Uiso 1 1 calc R A 1
C13 C 1.1458(7) 0.5515(3) -0.4179(3) 0.0477(16) Uani 1 1 d . A 1
H13A H 1.1285 0.5617 -0.465 0.072 Uiso 1 1 calc R A 1
H13B H 1.1249 0.5018 -0.4122 0.072 Uiso 1 1 calc R A 1
H13C H 1.2469 0.5647 -0.4027 0.072 Uiso 1 1 calc R A 1
C14 C 0.8358(6) 0.5645(3) -0.3889(3) 0.0418(16) Uani 1 1 d . A 1
H14A H 0.8028 0.5766 -0.4341 0.063 Uiso 1 1 calc R A 1
H14B H 0.7728 0.5833 -0.3574 0.063 Uiso 1 1 calc R A 1
H14C H 0.8328 0.5139 -0.3862 0.063 Uiso 1 1 calc R A 1
C15 C 1.2765(6) 0.8281(3) -0.3727(3) 0.0459(17) Uani 1 1 d . A 1
H15A H 1.2134 0.8509 -0.4052 0.069 Uiso 1 1 calc R A 1
H15B H 1.3774 0.8423 -0.3787 0.069 Uiso 1 1 calc R A 1
H15C H 1.255 0.8417 -0.3277 0.069 Uiso 1 1 calc R A 1
C16 C 1.3188(6) 0.7101(3) -0.4660(3) 0.0460(17) Uani 1 1 d . A 1
H16A H 1.2584 0.7282 -0.5026 0.069 Uiso 1 1 calc R A 1
H16B H 1.3194 0.6596 -0.472 0.069 Uiso 1 1 calc R A 1
H16C H 1.4175 0.7313 -0.4658 0.069 Uiso 1 1 calc R A 1
C17 C 1.3702(5) 0.6951(4) -0.3216(3) 0.0464(17) Uani 1 1 d . A 1
H17A H 1.3385 0.7044 -0.2774 0.07 Uiso 1 1 calc R A 1
H17B H 1.4678 0.7168 -0.3239 0.07 Uiso 1 1 calc R A 1
H17C H 1.3705 0.6448 -0.3298 0.07 Uiso 1 1 calc R A 1
C18 C 0.9762(6) 0.6533(3) -0.5341(3) 0.0432(16) Uani 1 1 d . A 1
H18A H 1.0802 0.6517 -0.5372 0.065 Uiso 1 1 calc R A 1
H18B H 0.9306 0.6672 -0.5766 0.065 Uiso 1 1 calc R A 1
H18C H 0.9348 0.6073 -0.5236 0.065 Uiso 1 1 calc R A 1
C19 C 0.9997(6) 0.8047(3) -0.4989(3) 0.0368(14) Uani 1 1 d . A 1
H19A H 0.9859 0.8414 -0.4658 0.055 Uiso 1 1 calc R A 1
H19B H 0.9409 0.8121 -0.5402 0.055 Uiso 1 1 calc R A 1
H19C H 1.1016 0.8061 -0.5076 0.055 Uiso 1 1 calc R A 1
C20 C 0.7426(5) 0.7148(3) -0.4676(3) 0.0379(14) Uani 1 1 d . A 1
H20A H 0.7155 0.7473 -0.4334 0.057 Uiso 1 1 calc R A 1
H20B H 0.7054 0.6676 -0.4586 0.057 Uiso 1 1 calc R A 1
H20C H 0.7015 0.7276 -0.5113 0.057 Uiso 1 1 calc R A 1
C21 C 0.9328(6) 0.8692(3) -0.3125(3) 0.0345(14) Uani 1 1 d . A 1
H21A H 0.8878 0.8854 -0.2727 0.041 Uiso 1 1 calc R A 1
H21B H 1.0329 0.8905 -0.3082 0.041 Uiso 1 1 calc R A 1
C22 C 0.8574(6) 0.9023(3) -0.3703(3) 0.0357(14) Uani 1 1 d . A 1
C23 C 0.9263(7) 0.9585(3) -0.4004(3) 0.0482(17) Uani 1 1 d . A 1
H23 H 1.0229 0.974 -0.3857 0.058 Uiso 1 1 calc R A 1
C24 C 0.8531(10) 0.9915(4) -0.4519(4) 0.067(2) Uani 1 1 d . A 1
H24 H 0.9001 1.0295 -0.4722 0.081 Uiso 1 1 calc R A 1
C25 C 0.7134(9) 0.9695(4) -0.4733(4) 0.065(2) Uani 1 1 d . A 1
H25 H 0.665 0.9918 -0.509 0.078 Uiso 1 1 calc R A 1
C26 C 0.6430(8) 0.9156(4) -0.4438(3) 0.0565(19) Uani 1 1 d . A 1
H26 H 0.5459 0.9008 -0.4583 0.068 Uiso 1 1 calc R A 1
C27 C 0.7155(6) 0.8832(3) -0.3926(3) 0.0433(15) Uani 1 1 d . A 1
H27 H 0.6659 0.8463 -0.3718 0.052 Uiso 1 1 calc R A 1
Sn1B Sn 0.54518(3) 0.763072(17) 0.185206(17) 0.01974(10) Uani 1 1 d . B 2
Si1B Si 0.46542(16) 0.60908(8) 0.25836(8) 0.0304(4) Uani 1 1 d . B 2
Si2B Si 0.40623(16) 0.61210(8) 0.10296(8) 0.0327(4) Uani 1 1 d . B 2
Si3B Si 0.72360(15) 0.62142(8) 0.17087(8) 0.0320(4) Uani 1 1 d . B 2
Si4B Si 0.48580(19) 0.81378(9) 0.34078(9) 0.0296(5) Uani 0.868(3) 1 d P B 2
Si5B Si 0.26120(17) 0.85318(10) 0.22399(9) 0.0322(5) Uani 0.868(3) 1 d P B 2
Si6B Si 0.56783(18) 0.92960(9) 0.24445(9) 0.0293(5) Uani 0.868(3) 1 d P B 2
F1B F 0.7484(3) 0.77505(15) 0.21905(15) 0.0323(7) Uani 1 1 d . B 2
C1B C 0.5303(5) 0.6470(3) 0.1791(2) 0.0234(12) Uani 1 1 d . B 2
C2B C 0.4605(5) 0.8409(3) 0.2512(2) 0.0237(11) Uani 1 1 d . B 2
C3B C 0.2639(6) 0.5983(3) 0.2593(3) 0.0458(16) Uani 1 1 d . B 2
H3B1 H 0.2229 0.5695 0.2206 0.069 Uiso 1 1 calc R B 2
H3B2 H 0.2247 0.644 0.2577 0.069 Uiso 1 1 calc R B 2
H3B3 H 0.2392 0.5759 0.3001 0.069 Uiso 1 1 calc R B 2
C4B C 0.5211(6) 0.5186(3) 0.2740(3) 0.0443(16) Uani 1 1 d . B 2
H4B1 H 0.4841 0.4875 0.2362 0.066 Uiso 1 1 calc R B 2
H4B2 H 0.4816 0.502 0.3145 0.066 Uiso 1 1 calc R B 2
H4B3 H 0.6266 0.5194 0.2793 0.066 Uiso 1 1 calc R B 2
C5B C 0.2386(6) 0.6603(3) 0.0926(3) 0.0474(17) Uani 1 1 d . B 2
H5B1 H 0.2653 0.7099 0.0894 0.071 Uiso 1 1 calc R B 2
H5B2 H 0.1827 0.653 0.1311 0.071 Uiso 1 1 calc R B 2
H5B3 H 0.1804 0.6429 0.0521 0.071 Uiso 1 1 calc R B 2
C6B C 0.3440(7) 0.5180(3) 0.1084(3) 0.0465(16) Uani 1 1 d . B 2
H6B1 H 0.428 0.4903 0.1139 0.07 Uiso 1 1 calc R B 2
H6B2 H 0.2849 0.5023 0.0676 0.07 Uiso 1 1 calc R B 2
H6B3 H 0.2867 0.5121 0.1466 0.07 Uiso 1 1 calc R B 2
C7B C 0.4855(7) 0.6153(3) 0.0206(3) 0.0467(16) Uani 1 1 d . B 2
H7B1 H 0.5214 0.6631 0.013 0.07 Uiso 1 1 calc R B 2
H7B2 H 0.4112 0.5995 -0.0149 0.07 Uiso 1 1 calc R B 2
H7B3 H 0.5653 0.585 0.0206 0.07 Uiso 1 1 calc R B 2
C8B C 0.8415(6) 0.6281(3) 0.2513(3) 0.0451(16) Uani 1 1 d . B 2
H8B1 H 0.8457 0.6758 0.27 0.068 Uiso 1 1 calc R B 2
H8B2 H 0.9388 0.6161 0.2431 0.068 Uiso 1 1 calc R B 2
H8B3 H 0.8013 0.5961 0.2828 0.068 Uiso 1 1 calc R B 2
C9B C 0.8264(6) 0.6712(3) 0.1097(3) 0.0448(16) Uani 1 1 d . B 2
H9B1 H 0.8324 0.7209 0.1221 0.067 Uiso 1 1 calc R B 2
H9B2 H 0.7767 0.6635 0.0651 0.067 Uiso 1 1 calc R B 2
H9B3 H 0.9239 0.6554 0.1099 0.067 Uiso 1 1 calc R B 2
C10B C 0.7237(6) 0.5284(3) 0.1395(3) 0.0479(17) Uani 1 1 d . B 2
H10D H 0.6719 0.498 0.1688 0.072 Uiso 1 1 calc R B 2
H10E H 0.8233 0.5156 0.1391 0.072 Uiso 1 1 calc R B 2
H10F H 0.676 0.5235 0.0944 0.072 Uiso 1 1 calc R B 2
C11B C 0.5384(6) 0.6650(3) 0.3329(3) 0.0401(15) Uani 1 1 d . B 2
H11C H 0.5605 0.6343 0.3701 0.048 Uiso 1 1 calc R B 2
H11D H 0.6306 0.6892 0.3226 0.048 Uiso 1 1 calc R B 2
C12B C 0.4405(6) 0.7203(3) 0.3572(3) 0.0399(15) Uani 1 1 d . B 2
H12C H 0.4382 0.7164 0.4058 0.048 Uiso 0.868(3) 1 calc PR B 2
H12D H 0.3414 0.7077 0.3369 0.048 Uiso 0.868(3) 1 calc PR B 2
C13B C 0.3705(7) 0.8600(3) 0.3974(3) 0.0480(16) Uani 1 1 d . B 2
H13D H 0.3864 0.9103 0.393 0.072 Uiso 0.868(3) 1 calc PR B 2
H13E H 0.3963 0.8482 0.4435 0.072 Uiso 0.868(3) 1 calc PR B 2
H13F H 0.2687 0.8455 0.3852 0.072 Uiso 0.868(3) 1 calc PR B 2
C14B C 0.6822(7) 0.8313(4) 0.3751(3) 0.0558(19) Uani 1 1 d . B 2
H14D H 0.7143 0.8797 0.3681 0.084 Uiso 0.868(3) 1 calc PR B 2
H14E H 0.7422 0.8004 0.352 0.084 Uiso 0.868(3) 1 calc PR B 2
H14F H 0.6911 0.8227 0.4227 0.084 Uiso 0.868(3) 1 calc PR B 2
C15B C 0.2207(6) 0.8539(4) 0.1324(3) 0.0549(19) Uani 1 1 d . B 2
H15D H 0.2524 0.8117 0.1119 0.082 Uiso 0.868(3) 1 calc PR B 2
H15E H 0.2717 0.8947 0.1152 0.082 Uiso 0.868(3) 1 calc PR B 2
H15F H 0.1167 0.8558 0.1219 0.082 Uiso 0.868(3) 1 calc PR B 2
C16B C 0.1965(6) 0.9368(3) 0.2591(4) 0.0531(18) Uani 1 1 d . B 2
H16D H 0.2152 0.9387 0.3076 0.08 Uiso 0.868(3) 1 calc PR B 2
H16E H 0.0929 0.9381 0.2471 0.08 Uiso 0.868(3) 1 calc PR B 2
H16F H 0.2483 0.9767 0.2407 0.08 Uiso 0.868(3) 1 calc PR B 2
C17B C 0.1347(6) 0.7813(4) 0.2524(4) 0.068(2) Uani 1 1 d . B 2
H17D H 0.1501 0.7781 0.3007 0.101 Uiso 0.868(3) 1 calc PR B 2
H17E H 0.1537 0.737 0.2309 0.101 Uiso 0.868(3) 1 calc PR B 2
H17F H 0.0347 0.7914 0.2402 0.101 Uiso 0.868(3) 1 calc PR B 2
C18B C 0.5467(7) 0.9898(3) 0.3173(3) 0.0529(18) Uani 1 1 d . B 2
H18D H 0.444 0.9939 0.3219 0.079 Uiso 0.868(3) 1 calc PR B 2
H18E H 0.5935 1.0356 0.3101 0.079 Uiso 0.868(3) 1 calc PR B 2
H18F H 0.5917 0.9711 0.3578 0.079 Uiso 0.868(3) 1 calc PR B 2
C19B C 0.5042(8) 0.9757(3) 0.1683(3) 0.0546(18) Uani 1 1 d . B 2
H19D H 0.3994 0.9781 0.1666 0.082 Uiso 0.868(3) 1 calc PR B 2
H19E H 0.5288 0.9502 0.1286 0.082 Uiso 0.868(3) 1 calc PR B 2
H19F H 0.5511 1.0228 0.1699 0.082 Uiso 0.868(3) 1 calc PR B 2
C20B C 0.7671(6) 0.9281(3) 0.2427(3) 0.0426(16) Uani 1 1 d . B 2
H20D H 0.7884 0.8976 0.2057 0.064 Uiso 0.868(3) 1 calc PR B 2
H20E H 0.8082 0.9107 0.2847 0.064 Uiso 0.868(3) 1 calc PR B 2
H20F H 0.8092 0.9752 0.2368 0.064 Uiso 0.868(3) 1 calc PR B 2
C21B C 0.5545(6) 0.7880(3) 0.0817(3) 0.0323(13) Uani 1 1 d . B 2
H21C H 0.5932 0.7477 0.0596 0.039 Uiso 1 1 calc R B 2
H21D H 0.4534 0.7894 0.0629 0.039 Uiso 1 1 calc R B 2
C22B C 0.6354(5) 0.8516(3) 0.0588(2) 0.0258(12) Uani 1 1 d . B 2
C23B C 0.5696(6) 0.8945(3) 0.0136(3) 0.0366(14) Uani 1 1 d . B 2
H23B H 0.4703 0.8851 -0.0007 0.044 Uiso 1 1 calc R B 2
C24B C 0.6463(6) 0.9510(3) -0.0111(3) 0.0410(15) Uani 1 1 d . B 2
H24B H 0.5994 0.9795 -0.0424 0.049 Uiso 1 1 calc R B 2
C25B C 0.7886(7) 0.9656(3) 0.0094(3) 0.0412(15) Uani 1 1 d . B 2
H25B H 0.8404 1.0048 -0.0068 0.049 Uiso 1 1 calc R B 2
C26B C 0.8561(6) 0.9239(3) 0.0531(3) 0.0390(15) Uani 1 1 d . B 2
H26B H 0.9557 0.9335 0.0666 0.047 Uiso 1 1 calc R B 2
C27B C 0.7809(5) 0.8673(3) 0.0782(3) 0.0299(13) Uani 1 1 d . B 2
H27B H 0.8295 0.8389 0.109 0.036 Uiso 1 1 calc R B 2
Si4C Si 0.3717(14) 0.7944(7) 0.3256(6) 0.037(4) Uiso 0.132(3) 1 d P B 3
Si5C Si 0.3381(15) 0.8970(8) 0.2118(7) 0.050(4) Uiso 0.132(3) 1 d P B 3
Si6C Si 0.6351(11) 0.8970(6) 0.2957(6) 0.027(3) Uiso 0.132(3) 1 d P B 3

loop_
_atom_site_aniso_label
_atom_site_aniso_U_11
_atom_site_aniso_U_22
_atom_site_aniso_U_33
_atom_site_aniso_U_23
_atom_site_aniso_U_13
_atom_site_aniso_U_12
Sn 0.02032(18) 0.0231(2) 0.0230(2) -0.00019(16) 0.00267(14) 0.00148(14)
Si1 0.0246(7) 0.0247(8) 0.0278(9) 0.0020(7) 0.0002(6) 0.0028(6)
Si2 0.0301(8) 0.0269(9) 0.0297(9) -0.0045(7) -0.0001(6) -0.0013(6)
Si3 0.0241(7) 0.0294(9) 0.0280(9) 0.0011(7) 0.0056(6) 0.0018(6)
Si4 0.0347(8) 0.0228(8) 0.0304(9) -0.0017(7) 0.0013(6) 0.0033(6)
Si5 0.0219(7) 0.0408(10) 0.0291(9) -0.0013(7) 0.0064(6) -0.0011(7)
Si6 0.0280(8) 0.0310(9) 0.0244(9) 0.0002(7) 0.0005(6) 0.0006(6)
F 0.0213(15) 0.051(2) 0.0301(18) -0.0046(15) -0.0002(12) -0.0019(14)
C1 0.020(2) 0.024(3) 0.024(3) 0.002(2) 0.003(2) 0.001(2)
C2 0.020(2) 0.025(3) 0.019(3) 0.002(2) 0.0013(19) 0.001(2)
C3 0.037(3) 0.038(4) 0.035(4) 0.000(3) -0.005(2) 0.010(3)
C4 0.041(3) 0.040(4) 0.033(4) 0.005(3) -0.002(3) -0.001(3)
C5 0.032(3) 0.041(4) 0.052(4) -0.005(3) -0.004(3) -0.008(3)
C6 0.050(4) 0.045(4) 0.036(4) -0.006(3) -0.009(3) -0.004(3)
C7 0.057(4) 0.026(3) 0.040(4) -0.008(3) 0.003(3) 0.001(3)
C8 0.024(3) 0.036(3) 0.038(4) 0.002(3) 0.010(2) -0.001(2)
C9 0.025(3) 0.043(4) 0.051(4) 0.007(3) 0.007(3) 0.009(3)
C10 0.043(3) 0.053(4) 0.035(4) 0.000(3) 0.018(3) 0.002(3)
C11 0.031(3) 0.026(3) 0.033(3) 0.004(3) 0.003(2) 0.003(2)
C12 0.041(3) 0.020(3) 0.040(4) -0.004(3) 0.007(3) 0.010(2)
C13 0.066(4) 0.035(4) 0.044(4) -0.010(3) 0.012(3) 0.015(3)
C14 0.052(4) 0.032(4) 0.036(4) 0.000(3) -0.009(3) -0.011(3)
C15 0.034(3) 0.049(4) 0.053(4) -0.003(3) 0.008(3) -0.016(3)
C16 0.030(3) 0.066(5) 0.043(4) -0.001(3) 0.013(3) 0.004(3)
C17 0.027(3) 0.070(5) 0.043(4) 0.015(3) 0.002(3) 0.006(3)
C18 0.055(4) 0.047(4) 0.026(3) -0.005(3) -0.002(3) 0.000(3)
C19 0.038(3) 0.038(4) 0.035(4) 0.005(3) 0.002(3) 0.005(3)
C20 0.035(3) 0.049(4) 0.029(3) 0.001(3) -0.005(2) 0.005(3)
C21 0.038(3) 0.028(3) 0.038(4) 0.003(3) 0.005(3) 0.007(3)
C22 0.049(4) 0.031(3) 0.030(3) 0.003(3) 0.012(3) 0.015(3)
C23 0.071(4) 0.025(3) 0.054(4) 0.005(3) 0.024(3) 0.015(3)
C24 0.120(7) 0.038(4) 0.052(5) 0.019(4) 0.035(5) 0.027(4)
C25 0.105(6) 0.055(5) 0.039(5) 0.001(4) 0.004(4) 0.049(5)
C26 0.067(5) 0.069(5) 0.038(4) 0.000(4) 0.006(3) 0.033(4)
C27 0.048(4) 0.047(4) 0.037(4) 0.004(3) 0.003(3) 0.017(3)
Sn1B 0.01936(17) 0.01706(19) 0.0230(2) 0.00095(15) 0.00277(13) 0.00181(14)
Si1B 0.0350(8) 0.0211(8) 0.0364(10) 0.0075(7) 0.0073(7) 0.0029(6)
Si2B 0.0325(8) 0.0258(9) 0.0374(10) -0.0042(7) -0.0035(7) -0.0039(7)
Si3B 0.0256(8) 0.0259(9) 0.0456(10) 0.0005(7) 0.0053(7) 0.0073(6)
Si4B 0.0388(11) 0.0275(10) 0.0233(10) 0.0003(8) 0.0050(7) 0.0055(8)
Si5B 0.0231(9) 0.0337(11) 0.0404(12) -0.0019(9) -0.0002(7) 0.0109(8)
Si6B 0.0373(10) 0.0207(10) 0.0293(11) -0.0029(8) 0.0043(8) -0.0021(8)
F1B 0.0204(14) 0.0282(17) 0.047(2) 0.0014(15) -0.0026(13) 0.0012(13)
C1B 0.023(3) 0.018(3) 0.029(3) 0.000(2) 0.002(2) 0.003(2)
C2B 0.025(3) 0.023(3) 0.024(3) -0.006(2) 0.003(2) 0.008(2)
C3B 0.045(4) 0.036(4) 0.058(4) 0.002(3) 0.020(3) -0.001(3)
C4B 0.058(4) 0.025(3) 0.052(4) 0.016(3) 0.007(3) 0.005(3)
C5B 0.034(3) 0.042(4) 0.062(5) -0.001(3) -0.014(3) 0.003(3)
C6B 0.059(4) 0.027(3) 0.050(4) -0.004(3) -0.002(3) -0.006(3)
C7B 0.071(4) 0.034(4) 0.032(4) -0.013(3) 0.000(3) -0.006(3)
C8B 0.032(3) 0.037(4) 0.066(5) 0.008(3) -0.005(3) 0.010(3)
C9B 0.029(3) 0.044(4) 0.066(5) 0.003(3) 0.021(3) 0.010(3)
C10B 0.050(4) 0.028(4) 0.068(5) 0.001(3) 0.008(3) 0.015(3)
C11B 0.051(4) 0.040(4) 0.031(4) 0.012(3) 0.000(3) 0.013(3)
C12B 0.057(4) 0.036(4) 0.030(3) 0.006(3) 0.019(3) 0.010(3)
C13B 0.068(4) 0.038(4) 0.041(4) -0.005(3) 0.019(3) 0.012(3)
C14B 0.072(5) 0.054(5) 0.040(4) 0.005(3) -0.014(3) 0.013(4)
C15B 0.047(4) 0.054(5) 0.061(5) -0.004(4) -0.022(3) 0.023(3)
C16B 0.041(4) 0.041(4) 0.081(5) -0.008(4) 0.015(3) 0.023(3)
C17B 0.035(4) 0.056(5) 0.112(7) -0.013(4) 0.014(4) 0.003(3)
C18B 0.063(4) 0.035(4) 0.060(5) -0.020(3) 0.015(3) -0.004(3)
C19B 0.101(5) 0.027(4) 0.039(4) 0.006(3) 0.019(4) 0.007(3)
C20B 0.044(3) 0.032(4) 0.052(4) -0.004(3) 0.010(3) -0.007(3)
C21B 0.036(3) 0.029(3) 0.030(3) -0.005(3) 0.004(2) -0.004(2)
C22B 0.035(3) 0.027(3) 0.017(3) 0.000(2) 0.008(2) 0.008(2)
C23B 0.036(3) 0.046(4) 0.030(3) 0.004(3) 0.009(2) 0.014(3)
C24B 0.062(4) 0.039(4) 0.027(3) 0.015(3) 0.015(3) 0.019(3)
C25B 0.056(4) 0.030(3) 0.041(4) 0.008(3) 0.021(3) 0.002(3)
C26B 0.041(3) 0.029(3) 0.047(4) 0.002(3) 0.010(3) -0.002(3)
C27B 0.034(3) 0.022(3) 0.034(3) 0.007(2) 0.001(2) 0.009(2)

loop_
_atom_type_symbol
_atom_type_description
_atom_type_scat_dispersion_real
_atom_type_scat_dispersion_imag
_atom_type_scat_source
C C 0.0033 0.0016 'International Tables Vol C Tables 4.2.6.8 and 6.1.1.4'
H H 0 0 'International Tables Vol C Tables 4.2.6.8 and 6.1.1.4'
F F 0.0171 0.0103 'International Tables Vol C Tables 4.2.6.8 and 6.1.1.4'
Sn Sn -0.6537 1.4246 'International Tables Vol C Tables 4.2.6.8 and 6.1.1.4'
Si Si 0.0817 0.0704 'International Tables Vol C Tables 4.2.6.8 and 6.1.1.4'

loop_
_geom_angle_atom_site_label_1
_geom_angle_atom_site_label_2
_geom_angle_atom_site_label_3
_geom_angle
F Sn C21 102.37(17)
F Sn C2 98.28(14)
C21 Sn C2 117.9(2)
F Sn C1 96.20(14)
C21 Sn C1 101.9(2)
C2 Sn C1 133.17(18)
C11 Si1 C4 105.3(2)
C11 Si1 C3 107.8(2)
C4 Si1 C3 102.7(2)
C11 Si1 C1 111.5(2)
C4 Si1 C1 114.8(3)
C3 Si1 C1 113.9(2)
C7 Si2 C6 102.7(3)
C7 Si2 C5 105.3(3)
C6 Si2 C5 106.3(3)
C7 Si2 C1 116.4(2)
C6 Si2 C1 113.9(2)
C5 Si2 C1 111.3(2)
C8 Si3 C10 105.7(2)
C8 Si3 C9 107.5(2)
C10 Si3 C9 102.8(3)
C8 Si3 C1 113.3(2)
C10 Si3 C1 111.6(2)
C9 Si3 C1 115.2(2)
C12 Si4 C14 105.0(2)
C12 Si4 C13 102.7(3)
C14 Si4 C13 107.4(3)
C12 Si4 C2 115.8(2)
C14 Si4 C2 112.5(2)
C13 Si4 C2 112.6(2)
C17 Si5 C16 104.5(3)
C17 Si5 C15 105.1(3)
C16 Si5 C15 105.7(3)
C17 Si5 C2 114.4(2)
C16 Si5 C2 114.1(2)
C15 Si5 C2 112.2(2)
C19 Si6 C20 105.8(3)
C19 Si6 C18 105.0(3)
C20 Si6 C18 103.8(3)
C19 Si6 C2 112.9(2)
C20 Si6 C2 115.7(2)
C18 Si6 C2 112.6(3)
Si1 C1 Si2 109.3(2)
Si1 C1 Si3 108.5(2)
Si2 C1 Si3 109.1(3)
Si1 C1 Sn 112.2(2)
Si2 C1 Sn 111.8(2)
Si3 C1 Sn 105.7(2)
Si5 C2 Si4 111.1(2)
Si5 C2 Si6 108.0(2)
Si4 C2 Si6 108.4(2)
Si5 C2 Sn 110.8(2)
Si4 C2 Sn 109.9(2)
Si6 C2 Sn 108.5(2)
C12 C11 Si1 118.0(3)
C11 C12 Si4 119.7(4)
C22 C21 Sn 125.6(4)
C27 C22 C23 117.3(6)
C27 C22 C21 122.2(5)
C23 C22 C21 120.2(5)
C24 C23 C22 120.1(7)
C25 C24 C23 120.2(7)
C26 C25 C24 120.7(7)
C25 C26 C27 118.9(7)
C26 C27 C22 122.6(6)
F1B Sn1B C21B 102.08(16)
F1B Sn1B C2B 98.51(15)
C21B Sn1B C2B 117.1(2)
F1B Sn1B C1B 96.35(14)
C21B Sn1B C1B 101.74(19)
C2B Sn1B C1B 133.96(18)
C11B Si1B C3B 107.8(3)
C11B Si1B C4B 106.8(3)
C3B Si1B C4B 102.8(3)
C11B Si1B C1B 110.5(2)
C3B Si1B C1B 114.3(3)
C4B Si1B C1B 114.0(3)
C5B Si2B C6B 106.2(3)
C5B Si2B C7B 105.6(3)
C6B Si2B C7B 103.3(3)
C5B Si2B C1B 111.6(3)
C6B Si2B C1B 112.8(2)
C7B Si2B C1B 116.4(2)
C9B Si3B C8B 106.0(3)
C9B Si3B C10B 103.4(3)
C8B Si3B C10B 105.8(3)
C9B Si3B C1B 115.6(2)
C8B Si3B C1B 113.9(3)
C10B Si3B C1B 111.1(2)
C12B Si4B C13B 102.5(3)
C12B Si4B C2B 117.2(3)
C13B Si4B C2B 113.1(3)
C12B Si4B C14B 104.6(3)
C13B Si4B C14B 108.1(3)
C2B Si4B C14B 110.6(3)
C15B Si5B C17B 105.1(3)
C15B Si5B C16B 106.4(3)
C17B Si5B C16B 105.3(3)
C15B Si5B C2B 113.7(3)
C17B Si5B C2B 112.4(3)
C16B Si5B C2B 113.2(3)
C20B Si6B C19B 105.9(3)
C20B Si6B C18B 103.8(3)
C19B Si6B C18B 106.3(3)
C20B Si6B C2B 116.6(2)
C19B Si6B C2B 112.0(3)
C18B Si6B C2B 111.5(3)
Si1B C1B Si2B 110.5(2)
Si1B C1B Si3B 108.3(2)
Si2B C1B Si3B 110.0(3)
Si1B C1B Sn1B 111.3(2)
Si2B C1B Sn1B 110.9(2)
Si3B C1B Sn1B 105.7(2)
Si4B C2B Si5B 111.8(2)
Si4B C2B Si6B 108.2(2)
Si5B C2B Si6B 107.4(3)
Si4B C2B Sn1B 109.7(2)
Si5B C2B Sn1B 110.6(2)
Si6B C2B Sn1B 109.2(2)
C12B C11B Si1B 116.8(4)
C11B C12B Si4B 119.0(4)
C22B C21B Sn1B 123.9(3)
C23B C22B C27B 117.4(5)
C23B C22B C21B 120.9(5)
C27B C22B C21B 121.6(5)
C22B C23B C24B 121.2(5)
C25B C24B C23B 120.1(5)
C26B C25B C24B 119.8(5)
C25B C26B C27B 120.7(5)
C26B C27B C22B 120.8(5)

loop_
_geom_bond_atom_site_label_1
_geom_bond_atom_site_label_2
_geom_bond_distance
Sn F 1.956(2)
Sn C21 2.178(5)
Sn C2 2.216(5)
Sn C1 2.227(5)
Si1 C11 1.874(5)
Si1 C4 1.879(5)
Si1 C3 1.883(5)
Si1 C1 1.901(5)
Si2 C7 1.872(6)
Si2 C6 1.873(6)
Si2 C5 1.877(5)
Si2 C1 1.924(5)
Si3 C8 1.868(5)
Si3 C10 1.877(6)
Si3 C9 1.887(6)
Si3 C1 1.939(5)
Si4 C12 1.868(6)
Si4 C14 1.873(5)
Si4 C13 1.883(6)
Si4 C2 1.923(5)
Si5 C17 1.859(6)
Si5 C16 1.867(6)
Si5 C15 1.872(6)
Si5 C2 1.915(4)
Si6 C19 1.869(5)
Si6 C20 1.873(5)
Si6 C18 1.882(6)
Si6 C2 1.943(5)
C11 C12 1.551(7)
C21 C22 1.497(7)
C22 C27 1.384(8)
C22 C23 1.404(8)
C23 C24 1.393(9)
C24 C25 1.373(10)
C25 C26 1.370(10)
C26 C27 1.380(8)
Sn1B F1B 1.956(2)
Sn1B C21B 2.168(5)
Sn1B C2B 2.209(5)
Sn1B C1B 2.235(5)
Si1B C11B 1.876(6)
Si1B C3B 1.879(5)
Si1B C4B 1.887(6)
Si1B C1B 1.908(5)
Si2B C5B 1.876(6)
Si2B C6B 1.879(5)
Si2B C7B 1.879(6)
Si2B C1B 1.920(5)
Si3B C9B 1.876(5)
Si3B C8B 1.881(6)
Si3B C10B 1.885(6)
Si3B C1B 1.924(5)
Si4B C12B 1.871(6)
Si4B C13B 1.883(6)
Si4B C2B 1.901(5)
Si4B C14B 1.908(6)
Si5B C15B 1.858(7)
Si5B C17B 1.893(7)
Si5B C16B 1.902(6)
Si5B C2B 1.928(5)
Si6B C20B 1.865(6)
Si6B C19B 1.877(6)
Si6B C18B 1.879(6)
Si6B C2B 1.937(5)
C11B C12B 1.548(8)
C21B C22B 1.502(7)
C22B C23B 1.386(7)
C22B C27B 1.391(7)
C23B C24B 1.392(7)
C24B C25B 1.365(8)
C25B C26B 1.362(8)
C26B C27B 1.389(7)
